data_1519680
loop_
_publ_author_name
'Vidal, C.'
'Merz, L.'
'Garc\'ia-\'Alvarez, J.'

_publ_section_title
;
 Deep eutectic solvents: biorenewable reaction media for Au( <scp>i</scp>
 )-catalysed cycloisomerisations and one-pot tandem
 cycloisomerisation/Diels--Alder reactions
;
_journal_issue 7
_journal_name_full 'Green Chemistry'
_journal_page_first 3870
_journal_page_last 3878
_journal_paper_doi 10.1039/C5GC00656B
_journal_volume 17
_journal_year 2015
_chemical_formula_moiety 'C49 H42 Au2 Cl2 N2 O4 P4 S2'
_chemical_formula_sum 'C49 H42 Au2 Cl2 N2 O4 P4 S2'
_chemical_formula_weight 1375.37
_chemical_name_systematic 3
_space_group_IT_number 15
_symmetry_cell_setting monoclinic
_symmetry_space_group_name_Hall '-C 2yc'
_symmetry_space_group_name_H-M 'C 1 2/c 1'
_atom_sites_solution_hydrogens geom
_atom_sites_solution_primary direct
_atom_sites_solution_secondary difmap
_audit_creation_method SHELXL-97
_audit_update_record
;
2015-01-23 deposited with the CCDC.
2015-05-14 downloaded from the CCDC.
;
_cell_angle_alpha 90.00
_cell_angle_beta 122.413(11)
_cell_angle_gamma 90.00
_cell_formula_units_Z 4
_cell_length_a 25.848(2)
_cell_length_b 11.2564(5)
_cell_length_c 20.6909(16)
_cell_measurement_reflns_used 6519
_cell_measurement_temperature 297(14)
_cell_measurement_theta_max 68.8700
_cell_measurement_theta_min 4.4640
_cell_volume 5082.2(9)
_computing_structure_refinement 'SHELXL-97 (Sheldrick, 1997)'
_diffrn_ambient_temperature 297(14)
_diffrn_detector_area_resol_mean 8.2640
_diffrn_measured_fraction_theta_full 0.976
_diffrn_measured_fraction_theta_max 0.976
_diffrn_measurement_device_type 'Xcalibur, Onyx, Nova'
_diffrn_radiation_monochromator mirror
_diffrn_radiation_source 'Nova (Cu) X-ray Source'
_diffrn_radiation_type CuK\a
_diffrn_radiation_wavelength 1.54180
_diffrn_reflns_av_R_equivalents 0.0352
_diffrn_reflns_av_sigmaI/netI 0.0368
_diffrn_reflns_limit_h_max 31
_diffrn_reflns_limit_h_min -25
_diffrn_reflns_limit_k_max 13
_diffrn_reflns_limit_k_min -9
_diffrn_reflns_limit_l_max 18
_diffrn_reflns_limit_l_min -25
_diffrn_reflns_number 12034
_diffrn_reflns_theta_full 69.56
_diffrn_reflns_theta_max 69.56
_diffrn_reflns_theta_min 4.48
_diffrn_standards_number 6313
_exptl_absorpt_coefficient_mu 13.989
_exptl_absorpt_correction_T_max 1.00000
_exptl_absorpt_correction_T_min 0.29165
_exptl_absorpt_correction_type multi-scan
_exptl_absorpt_process_details
;
CrysAlisPro, Agilent Technologies,
Version 1.171.36.28 (release 01-02-2013 CrysAlis171 .NET)
(compiled Feb  1 2013,16:14:44)
Empirical absorption correction using spherical harmonics,
 implemented in SCALE3 ABSPACK scaling algorithm.
;
_exptl_crystal_colour 'clear colourless'
_exptl_crystal_density_diffrn 1.797
_exptl_crystal_density_meas ?
_exptl_crystal_description block
_exptl_crystal_F_000 2280
_exptl_crystal_recrystallization_method 'Bi-phasic media '
_exptl_crystal_size_max 0.2000
_exptl_crystal_size_mid 0.0400
_exptl_crystal_size_min 0.0200
_refine_diff_density_max 0.970
_refine_diff_density_min -1.960
_refine_diff_density_rms 0.133
_refine_ls_extinction_method none
_refine_ls_goodness_of_fit_ref 1.129
_refine_ls_hydrogen_treatment mixed
_refine_ls_matrix_type full
_refine_ls_number_parameters 298
_refine_ls_number_reflns 4673
_refine_ls_number_restraints 0
_refine_ls_restrained_S_all 1.129
_refine_ls_R_factor_all 0.0497
_refine_ls_R_factor_gt 0.0428
_refine_ls_shift/su_max 0.001
_refine_ls_shift/su_mean 0.000
_refine_ls_structure_factor_coef Fsqd
_refine_ls_weighting_details 'calc w=1/[\s^2^(Fo^2^)+(0.0536P)^2^+23.0145P] where P=(Fo^2^+2Fc^2^)/3'
_refine_ls_weighting_scheme calc
_refine_ls_wR_factor_gt 0.1171
_refine_ls_wR_factor_ref 0.1241
_reflns_number_gt 4020
_reflns_number_total 4673
_reflns_threshold_expression >2sigma(I)
_cod_data_source_file c5gc00656b2.cif
_cod_data_source_block 3
_cod_depositor_comments
;
The following automatic conversions were performed:

'_exptl_crystal_density_meas' value 'not measured' was changed to '?'
- the value is perceived as not measured.

Automatic conversion script
Id: cif_fix_values 3271 2015-04-21 07:52:19Z andrius 
;
_cod_original_cell_volume 5082.2(6)
_cod_database_code 1519680

loop_
_symmetry_equiv_pos_as_xyz
'x, y, z'
'-x, y, -z+1/2'
'x+1/2, y+1/2, z'
'-x+1/2, y+1/2, -z+1/2'
'-x, -y, -z'
'x, -y, z-1/2'
'-x+1/2, -y+1/2, -z'
'x+1/2, -y+1/2, z-1/2'

loop_
_atom_site_label
_atom_site_type_symbol
_atom_site_fract_x
_atom_site_fract_y
_atom_site_fract_z
_atom_site_U_iso_or_equiv
_atom_site_adp_type
_atom_site_occupancy
_atom_site_symmetry_multiplicity
_atom_site_calc_flag
_atom_site_refinement_flags
C1 C 0.5000 0.6647(7) 0.7500 0.0437(17) Uani 1 2 d S
C2 C 0.3695(3) 0.6448(6) 0.6811(3) 0.0469(13) Uani 1 1 d .
C3 C 0.3114(3) 0.6921(8) 0.6383(5) 0.073(2) Uani 1 1 d .
H3 H 0.3059 0.7741 0.6351 0.088 Uiso 1 1 calc R
C4 C 0.2617(4) 0.6176(10) 0.6004(7) 0.100(3) Uani 1 1 d .
H4 H 0.2225 0.6498 0.5712 0.120 Uiso 1 1 calc R
C5 C 0.2688(4) 0.4974(9) 0.6051(7) 0.090(3) Uani 1 1 d .
H5 H 0.2347 0.4481 0.5790 0.107 Uiso 1 1 calc R
C6 C 0.3265(4) 0.4490(7) 0.6483(5) 0.073(2) Uani 1 1 d .
H6 H 0.3314 0.3670 0.6522 0.088 Uiso 1 1 calc R
C7 C 0.3776(4) 0.5230(6) 0.6861(4) 0.0577(16) Uani 1 1 d .
H7 H 0.4168 0.4906 0.7145 0.069 Uiso 1 1 calc R
C8 C 0.4202(3) 0.8682(5) 0.6712(3) 0.0449(13) Uani 1 1 d .
C9 C 0.4221(4) 0.9829(6) 0.6962(5) 0.070(2) Uani 1 1 d .
H9 H 0.4278 0.9960 0.7440 0.084 Uiso 1 1 calc R
C10 C 0.4154(5) 1.0780(7) 0.6501(6) 0.090(3) Uani 1 1 d .
H10 H 0.4167 1.1552 0.6669 0.108 Uiso 1 1 calc R
C11 C 0.4069(5) 1.0588(9) 0.5800(6) 0.088(3) Uani 1 1 d .
H11 H 0.4028 1.1233 0.5495 0.106 Uiso 1 1 calc R
C12 C 0.4045(4) 0.9466(9) 0.5541(5) 0.076(2) Uani 1 1 d .
H12 H 0.3982 0.9350 0.5059 0.092 Uiso 1 1 calc R
C13 C 0.4113(3) 0.8485(7) 0.5998(4) 0.0589(17) Uani 1 1 d .
H13 H 0.4098 0.7715 0.5824 0.071 Uiso 1 1 calc R
C14 C 0.3569(3) 0.6083(7) 0.8811(4) 0.0562(16) Uani 1 1 d .
C15 C 0.3565(4) 0.4877(7) 0.8741(6) 0.077(2) Uani 1 1 d .
H15 H 0.3707 0.4528 0.8456 0.092 Uiso 1 1 calc R
C16 C 0.3351(4) 0.4184(9) 0.9096(6) 0.091(3) Uani 1 1 d .
H16 H 0.3340 0.3363 0.9039 0.109 Uiso 1 1 calc R
C17 C 0.3158(6) 0.4664(12) 0.9522(7) 0.104(4) Uani 1 1 d .
H17 H 0.3016 0.4184 0.9761 0.125 Uiso 1 1 calc R
C18 C 0.3172(6) 0.5877(12) 0.9602(7) 0.111(4) Uani 1 1 d .
H18 H 0.3047 0.6215 0.9907 0.133 Uiso 1 1 calc R
C19 C 0.3370(5) 0.6609(9) 0.9234(5) 0.088(3) Uani 1 1 d .
H19 H 0.3368 0.7431 0.9276 0.106 Uiso 1 1 calc R
C20 C 0.3921(3) 0.9703(6) 0.8647(4) 0.0537(15) Uani 1 1 d .
C21 C 0.3318(4) 0.9663(9) 0.8100(6) 0.090(3) Uani 1 1 d .
H21 H 0.3095 0.8969 0.8012 0.108 Uiso 1 1 calc R
C22 C 0.3041(5) 1.0667(11) 0.7677(8) 0.119(4) Uani 1 1 d .
H22 H 0.2628 1.0647 0.7292 0.142 Uiso 1 1 calc R
C23 C 0.3365(6) 1.1694(9) 0.7813(7) 0.104(3) Uani 1 1 d .
H23 H 0.3171 1.2371 0.7527 0.125 Uiso 1 1 calc R
C24 C 0.3973(5) 1.1724(8) 0.8369(6) 0.085(3) Uani 1 1 d .
H24 H 0.4195 1.2421 0.8461 0.101 Uiso 1 1 calc R
C25 C 0.4259(4) 1.0718(7) 0.8796(5) 0.070(2) Uani 1 1 d .
H25 H 0.4673 1.0730 0.9177 0.084 Uiso 1 1 calc R
Au1 Au 0.513027(15) 0.51581(3) 0.913782(18) 0.06322(14) Uani 1 1 d .
Cl1 Cl 0.52206(13) 0.3566(2) 0.85423(15) 0.0910(7) Uani 1 1 d .
N1 N 0.4411(2) 0.7950(4) 0.8093(3) 0.0459(11) Uani 1 1 d .
O1 O 0.3745(2) 0.6762(4) 0.8393(2) 0.0535(10) Uani 1 1 d .
O2 O 0.4228(2) 0.8704(4) 0.9107(3) 0.0602(12) Uani 1 1 d .
P1 P 0.43301(7) 0.74556(12) 0.73267(8) 0.0395(3) Uani 1 1 d .
P2 P 0.43488(7) 0.75519(13) 0.87614(9) 0.0454(3) Uani 1 1 d .
S1 S 0.50423(9) 0.68076(17) 0.97012(10) 0.0648(4) Uani 1 1 d .
H1 H 0.490(3) 0.617(6) 0.710(4) 0.056(19) Uiso 1 1 d .

loop_
_atom_site_aniso_label
_atom_site_aniso_U_11
_atom_site_aniso_U_22
_atom_site_aniso_U_33
_atom_site_aniso_U_23
_atom_site_aniso_U_13
_atom_site_aniso_U_12
C1 0.047(5) 0.037(4) 0.048(5) 0.000 0.027(4) 0.000
C2 0.051(3) 0.053(3) 0.043(3) -0.004(3) 0.030(3) -0.003(3)
C3 0.047(4) 0.069(5) 0.092(6) -0.010(4) 0.031(4) 0.002(3)
C4 0.045(4) 0.100(7) 0.131(9) -0.022(6) 0.031(5) -0.011(4)
C5 0.062(5) 0.097(7) 0.106(8) -0.029(5) 0.042(5) -0.032(5)
C6 0.086(6) 0.059(4) 0.084(6) -0.016(4) 0.051(5) -0.025(4)
C7 0.059(4) 0.053(4) 0.060(4) -0.002(3) 0.030(3) -0.008(3)
C8 0.045(3) 0.049(3) 0.042(3) 0.009(2) 0.024(3) 0.005(2)
C9 0.098(6) 0.050(4) 0.076(5) 0.011(3) 0.057(5) 0.010(4)
C10 0.126(8) 0.049(4) 0.112(8) 0.025(5) 0.074(7) 0.014(5)
C11 0.097(7) 0.079(6) 0.092(7) 0.048(5) 0.053(6) 0.020(5)
C12 0.065(5) 0.112(7) 0.051(4) 0.028(4) 0.031(4) 0.009(5)
C13 0.063(4) 0.073(4) 0.044(3) 0.014(3) 0.030(3) 0.009(3)
C14 0.053(4) 0.067(4) 0.050(3) 0.001(3) 0.029(3) -0.013(3)
C15 0.084(6) 0.063(5) 0.098(7) 0.011(4) 0.059(5) 0.000(4)
C16 0.080(6) 0.078(6) 0.113(8) 0.026(5) 0.051(6) -0.006(5)
C17 0.103(8) 0.124(9) 0.098(8) 0.026(7) 0.061(7) -0.022(7)
C18 0.140(10) 0.136(10) 0.104(8) -0.018(7) 0.097(8) -0.041(8)
C19 0.119(7) 0.093(6) 0.091(6) -0.032(5) 0.083(6) -0.042(6)
C20 0.067(4) 0.050(3) 0.060(4) -0.009(3) 0.044(4) 0.001(3)
C21 0.051(4) 0.074(5) 0.119(8) -0.004(5) 0.028(5) -0.008(4)
C22 0.077(7) 0.101(8) 0.123(9) 0.009(7) 0.018(6) 0.017(6)
C23 0.122(9) 0.073(6) 0.093(7) 0.010(5) 0.042(7) 0.030(6)
C24 0.106(7) 0.053(4) 0.107(7) -0.010(4) 0.065(6) -0.005(4)
C25 0.069(5) 0.059(4) 0.083(5) -0.019(4) 0.042(4) -0.010(4)
Au1 0.0681(2) 0.0587(2) 0.0644(2) 0.02028(13) 0.03648(17) 0.00761(13)
Cl1 0.1188(18) 0.0685(12) 0.1067(17) 0.0113(11) 0.0744(15) 0.0123(12)
N1 0.061(3) 0.040(3) 0.042(3) 0.000(2) 0.032(2) 0.000(2)
O1 0.059(3) 0.063(3) 0.044(2) 0.0012(19) 0.031(2) -0.009(2)
O2 0.087(3) 0.055(3) 0.052(3) -0.007(2) 0.046(3) 0.000(2)
P1 0.0469(8) 0.0383(7) 0.0390(7) 0.0011(5) 0.0267(6) 0.0008(6)
P2 0.0571(9) 0.0454(8) 0.0414(8) -0.0013(6) 0.0314(7) -0.0016(6)
S1 0.0697(11) 0.0697(11) 0.0480(9) 0.0099(8) 0.0271(8) -0.0030(9)

loop_
_atom_type_symbol
_atom_type_description
_atom_type_scat_dispersion_real
_atom_type_scat_dispersion_imag
_atom_type_scat_source
C C 0.0180 0.0090 'International Tables Vol C Tables 4.2.6.8 and 6.1.1.4'
H H 0.0000 0.0000 'International Tables Vol C Tables 4.2.6.8 and 6.1.1.4'
Au Au -4.4200 7.2980 'International Tables Vol C Tables 4.2.6.8 and 6.1.1.4'
Cl Cl 0.3640 0.7020 'International Tables Vol C Tables 4.2.6.8 and 6.1.1.4'
N N 0.0310 0.0180 'International Tables Vol C Tables 4.2.6.8 and 6.1.1.4'
O O 0.0490 0.0320 'International Tables Vol C Tables 4.2.6.8 and 6.1.1.4'
P P 0.2960 0.4330 'International Tables Vol C Tables 4.2.6.8 and 6.1.1.4'
S S 0.3330 0.5570 'International Tables Vol C Tables 4.2.6.8 and 6.1.1.4'

loop_
_geom_angle_atom_site_label_1
_geom_angle_atom_site_label_2
_geom_angle_atom_site_label_3
_geom_angle
_geom_angle_site_symmetry_1
_geom_angle_site_symmetry_3
P1 C1 P1 119.7(5) . 2_656
P1 C1 H1 111(4) . .
P1 C1 H1 105(4) 2_656 .
C3 C2 C7 120.0(7) . .
C3 C2 P1 118.1(5) . .
C7 C2 P1 121.9(5) . .
C4 C3 C2 119.7(8) . .
C4 C3 H3 120.2 . .
C2 C3 H3 120.2 . .
C5 C4 C3 121.0(9) . .
C5 C4 H4 119.5 . .
C3 C4 H4 119.5 . .
C4 C5 C6 119.9(8) . .
C4 C5 H5 120.1 . .
C6 C5 H5 120.1 . .
C5 C6 C7 120.0(8) . .
C5 C6 H6 120.0 . .
C7 C6 H6 120.0 . .
C2 C7 C6 119.4(8) . .
C2 C7 H7 120.3 . .
C6 C7 H7 120.3 . .
C9 C8 C13 120.1(6) . .
C9 C8 P1 120.0(5) . .
C13 C8 P1 119.8(5) . .
C8 C9 C10 119.8(8) . .
C8 C9 H9 120.1 . .
C10 C9 H9 120.1 . .
C11 C10 C9 120.1(9) . .
C11 C10 H10 119.9 . .
C9 C10 H10 119.9 . .
C12 C11 C10 120.9(7) . .
C12 C11 H11 119.5 . .
C10 C11 H11 119.5 . .
C11 C12 C13 120.2(8) . .
C11 C12 H12 119.9 . .
C13 C12 H12 119.9 . .
C8 C13 C12 118.8(7) . .
C8 C13 H13 120.6 . .
C12 C13 H13 120.6 . .
C19 C14 C15 121.1(7) . .
C19 C14 O1 121.2(7) . .
C15 C14 O1 117.5(7) . .
C14 C15 C16 119.2(9) . .
C14 C15 H15 120.4 . .
C16 C15 H15 120.4 . .
C17 C16 C15 121.5(10) . .
C17 C16 H16 119.3 . .
C15 C16 H16 119.3 . .
C16 C17 C18 119.1(9) . .
C16 C17 H17 120.5 . .
C18 C17 H17 120.5 . .
C17 C18 C19 121.1(10) . .
C17 C18 H18 119.5 . .
C19 C18 H18 119.5 . .
C14 C19 C18 118.0(10) . .
C14 C19 H19 121.0 . .
C18 C19 H19 121.0 . .
C21 C20 C25 121.8(8) . .
C21 C20 O2 121.2(7) . .
C25 C20 O2 116.9(7) . .
C20 C21 C22 118.7(9) . .
C20 C21 H21 120.6 . .
C22 C21 H21 120.6 . .
C23 C22 C21 120.9(10) . .
C23 C22 H22 119.5 . .
C21 C22 H22 119.5 . .
C22 C23 C24 119.8(9) . .
C22 C23 H23 120.1 . .
C24 C23 H23 120.1 . .
C23 C24 C25 120.0(9) . .
C23 C24 H24 120.0 . .
C25 C24 H24 120.0 . .
C20 C25 C24 118.8(8) . .
C20 C25 H25 120.6 . .
C24 C25 H25 120.6 . .
Cl1 Au1 S1 177.60(7) . .
P2 N1 P1 140.7(3) . .
C14 O1 P2 124.7(4) . .
C20 O2 P2 121.4(4) . .
N1 P1 C8 108.4(3) . .
N1 P1 C2 113.8(3) . .
C8 P1 C2 107.7(3) . .
N1 P1 C1 112.2(2) . .
C8 P1 C1 108.8(3) . .
C2 P1 C1 105.7(3) . .
N1 P2 O1 106.2(3) . .
N1 P2 O2 107.9(3) . .
O1 P2 O2 107.1(3) . .
N1 P2 S1 121.8(2) . .
O1 P2 S1 111.78(19) . .
O2 P2 S1 101.2(2) . .
P2 S1 Au1 97.38(9) . .

loop_
_geom_bond_atom_site_label_1
_geom_bond_atom_site_label_2
_geom_bond_distance
_geom_bond_site_symmetry_2
C1 P1 1.814(4) .
C1 P1 1.814(4) 2_656
C1 H1 0.90(7) .
C2 C3 1.378(10) .
C2 C7 1.383(9) .
C2 P1 1.800(6) .
C3 C4 1.376(12) .
C3 H3 0.9300 .
C4 C5 1.363(14) .
C4 H4 0.9300 .
C5 C6 1.374(14) .
C5 H5 0.9300 .
C6 C7 1.393(11) .
C6 H6 0.9300 .
C7 H7 0.9300 .
C8 C9 1.382(10) .
C8 C13 1.386(9) .
C8 P1 1.784(6) .
C9 C10 1.383(11) .
C9 H9 0.9300 .
C10 C11 1.362(14) .
C10 H10 0.9300 .
C11 C12 1.360(15) .
C11 H11 0.9300 .
C12 C13 1.402(11) .
C12 H12 0.9300 .
C13 H13 0.9300 .
C14 C19 1.365(11) .
C14 C15 1.364(11) .
C14 O1 1.401(7) .
C15 C16 1.377(12) .
C15 H15 0.9300 .
C16 C17 1.339(16) .
C16 H16 0.9300 .
C17 C18 1.373(18) .
C17 H17 0.9300 .
C18 C19 1.393(13) .
C18 H18 0.9300 .
C19 H19 0.9300 .
C20 C21 1.349(12) .
C20 C25 1.369(11) .
C20 O2 1.411(9) .
C21 C22 1.372(15) .
C21 H21 0.9300 .
C22 C23 1.364(17) .
C22 H22 0.9300 .
C23 C24 1.362(15) .
C23 H23 0.9300 .
C24 C25 1.381(13) .
C24 H24 0.9300 .
C25 H25 0.9300 .
Au1 Cl1 2.257(2) .
Au1 S1 2.268(2) .
N1 P2 1.543(5) .
N1 P1 1.584(5) .
O1 P2 1.591(5) .
O2 P2 1.591(5) .
P2 S1 1.990(2) .

loop_
_geom_torsion_atom_site_label_1
_geom_torsion_atom_site_label_2
_geom_torsion_atom_site_label_3
_geom_torsion_atom_site_label_4
_geom_torsion
_geom_torsion_site_symmetry_1
C7 C2 C3 C4 -0.3(12) .
P1 C2 C3 C4 -177.6(8) .
C2 C3 C4 C5 0.6(17) .
C3 C4 C5 C6 0.1(18) .
C4 C5 C6 C7 -1.1(16) .
C3 C2 C7 C6 -0.7(11) .
P1 C2 C7 C6 176.5(6) .
C5 C6 C7 C2 1.4(12) .
C13 C8 C9 C10 -0.5(13) .
P1 C8 C9 C10 176.6(7) .
C8 C9 C10 C11 0.1(15) .
C9 C10 C11 C12 0.5(16) .
C10 C11 C12 C13 -0.7(14) .
C9 C8 C13 C12 0.3(11) .
P1 C8 C13 C12 -176.8(5) .
C11 C12 C13 C8 0.3(12) .
C19 C14 C15 C16 0.8(14) .
O1 C14 C15 C16 -175.1(8) .
C14 C15 C16 C17 -1.5(16) .
C15 C16 C17 C18 0.3(18) .
C16 C17 C18 C19 1.4(19) .
C15 C14 C19 C18 0.9(15) .
O1 C14 C19 C18 176.7(9) .
C17 C18 C19 C14 -2.0(18) .
C25 C20 C21 C22 0.9(15) .
O2 C20 C21 C22 179.0(10) .
C20 C21 C22 C23 -1(2) .
C21 C22 C23 C24 1(2) .
C22 C23 C24 C25 -0.4(17) .
C21 C20 C25 C24 -0.5(12) .
O2 C20 C25 C24 -178.6(7) .
C23 C24 C25 C20 0.2(13) .
C19 C14 O1 P2 70.4(9) .
C15 C14 O1 P2 -113.7(7) .
C21 C20 O2 P2 69.3(9) .
C25 C20 O2 P2 -112.5(6) .
P2 N1 P1 C8 156.5(5) .
P2 N1 P1 C2 36.7(7) .
P2 N1 P1 C1 -83.3(6) .
C9 C8 P1 N1 3.4(7) .
C13 C8 P1 N1 -179.5(5) .
C9 C8 P1 C2 126.9(6) .
C13 C8 P1 C2 -56.0(6) .
C9 C8 P1 C1 -118.9(6) .
C13 C8 P1 C1 58.2(6) .
C3 C2 P1 N1 77.9(6) .
C7 C2 P1 N1 -99.3(6) .
C3 C2 P1 C8 -42.3(6) .
C7 C2 P1 C8 140.4(5) .
C3 C2 P1 C1 -158.4(5) .
C7 C2 P1 C1 24.3(6) .
P1 C1 P1 N1 -78.4(2) 2_656
P1 C1 P1 C8 41.6(2) 2_656
P1 C1 P1 C2 157.0(2) 2_656
P1 N1 P2 O1 -40.5(6) .
P1 N1 P2 O2 -155.1(5) .
P1 N1 P2 S1 88.9(6) .
C14 O1 P2 N1 170.2(5) .
C14 O1 P2 O2 -74.7(6) .
C14 O1 P2 S1 35.3(6) .
C20 O2 P2 N1 29.8(6) .
C20 O2 P2 O1 -84.1(5) .
C20 O2 P2 S1 158.7(5) .
N1 P2 S1 Au1 -63.3(2) .
O1 P2 S1 Au1 63.62(19) .
O2 P2 S1 Au1 177.30(19) .
Cl1 Au1 S1 P2 53(2) .
